data_2002925
loop_
_publ_author_name
'Srivastava, R. C.'
'Klooster, W. T.'
'Koetzle, T. F.'

_publ_section_title
;
 Neutron structures of ammonium tetrafluoroberyllate
;
_journal_issue 1
_journal_name_full 'Acta Crystallographica Section B'
_journal_page_first 17
_journal_page_last 23
_journal_paper_doi 10.1107/S010876819800737X
_journal_volume 55
_journal_year 1999
_chemical_formula_iupac '(N H4)2 Be F4'
_chemical_formula_sum 'Be F4 H8 N2'
_chemical_formula_weight 121.093
_chemical_name_systematic
;
ammonium tetrafluoroberyllate
;
_space_group_IT_number 62
_symmetry_cell_setting orthorhombic
_symmetry_space_group_name_Hall '-P 2ac 2n'
_symmetry_space_group_name_H-M 'P n m a'
_cell_angle_alpha 90.0
_cell_angle_beta 90.0
_cell_angle_gamma 90.0
_cell_formula_units_Z 4
_cell_length_a 7.531(3)
_cell_length_b 5.874(2)
_cell_length_c 10.399(4)
_cell_measurement_reflns_used 32
_cell_measurement_temperature 200
_cell_measurement_theta_max 27
_cell_measurement_theta_min 20
_cell_volume 460.0(3)
_computing_cell_refinement local
_computing_data_collection local
_computing_data_reduction local
_computing_structure_refinement 'UPALS (Lundgren, 1982)'
_diffrn_ambient_temperature 200
_diffrn_measurement_device 'beamline H6M, HFBR'
_diffrn_measurement_method \q/2\q
_diffrn_radiation_monochromator 'Be (002)'
_diffrn_radiation_probe neutron
_diffrn_radiation_source reactor
_diffrn_radiation_type neutron
_diffrn_radiation_wavelength 1.0462
_diffrn_reflns_limit_h_max 11
_diffrn_reflns_limit_h_min 0
_diffrn_reflns_limit_k_max 9
_diffrn_reflns_limit_k_min 0
_diffrn_reflns_limit_l_max 16
_diffrn_reflns_limit_l_min 0
_diffrn_reflns_number 1018
_diffrn_reflns_theta_max 55
_diffrn_reflns_theta_min 2
_diffrn_standards_decay_% 0
_diffrn_standards_interval_count 100
_diffrn_standards_number 2
_exptl_absorpt_coefficient_mu 0.291
_exptl_absorpt_correction_T_max 0.428
_exptl_absorpt_correction_T_min 0.356
_exptl_absorpt_correction_type analytical
_exptl_crystal_colour colorless
_exptl_crystal_density_diffrn 1.748
_exptl_crystal_description box
_exptl_crystal_size_max 4.0
_exptl_crystal_size_mid 3.9
_exptl_crystal_size_min 3.9
_refine_diff_density_max '2 % of maximum'
_refine_diff_density_min '2 % of maximum'
_refine_ls_abs_structure_details ' ?'
_refine_ls_extinction_coef 36E2(2)
_refine_ls_extinction_method 'type I, isotropic'
_refine_ls_goodness_of_fit_all 1.0428
_refine_ls_goodness_of_fit_obs 1.0428
_refine_ls_hydrogen_treatment ref
_refine_ls_matrix_type full
_refine_ls_number_constraints 0
_refine_ls_number_parameters 83
_refine_ls_number_reflns 996
_refine_ls_number_restraints 0
_refine_ls_R_factor_all 0.0679
_refine_ls_R_factor_obs 0.0679
_refine_ls_shift/esd_max .01
_refine_ls_structure_factor_coef Fsqd
_refine_ls_weighting_details 'w= 1/[\s^2^(F)+0.0004F^2^]'
_refine_ls_weighting_scheme calc
_refine_ls_wR_factor_all 0.0733
_refine_ls_wR_factor_obs 0.0733
_reflns_number_observed 790
_reflns_number_total 996
_reflns_observed_criterion I>3\s
_cod_data_source_file bk0051.cif
_cod_data_source_block I
_cod_depositor_comments
;
The following automatic conversions were performed:

'_atom_site_thermal_displace_type' tag value 'Uij' was replaced with
'Uani' value 12 times.

Automatic conversion script
Id: cif_fix_values 1646 2011-03-28 12:23:43Z adriana 

The following automatic conversions were performed:

'_refine_ls_weighting_scheme' value 'w= 1/[\s^2^(F)+0.0004F^2^]' was
changed to 'calc'. New tag '_refine_ls_weighting_details' was
created. The value of the new tag was set to 'w=
1/[\s^2^(F)+0.0004F^2^]'.

Automatic conversion script
Id: cif_fix_values 3143 2015-03-26 13:38:13Z robertas 
;
_cod_original_cell_volume 460.0(5)
_cod_database_code 2002925
_cod_database_fobs_code 2002925

loop_
_symmetry_equiv_pos_as_xyz
x,y,z
1/2+x,1/2-y,1/2-z
-x,1/2+y,-z
1/2-x,-y,1/2+z
-x,-y,-z
1/2-x,1/2+y,1/2+z
x,1/2-y,z
1/2+x,y,1/2-z

loop_
_atom_site_aniso_label
_atom_site_aniso_U_11
_atom_site_aniso_U_22
_atom_site_aniso_U_33
_atom_site_aniso_U_12
_atom_site_aniso_U_13
_atom_site_aniso_U_23
N1 0.0158(4) 0.0186(4) 0.0231(5) 0.0000 0.0005(4) 0.0000
N2 0.0200(4) 0.0185(4) 0.0186(4) 0.0000 0.0014(4) 0.0000
Be 0.0134(4) 0.0144(5) 0.0149(5) 0.0000 0.0003(4) 0.0000
F1 0.0156(8) 0.0447(12) 0.0524(16) 0.0000 -0.0087(9) 0.0000
F2 0.0352(12) 0.0569(15) 0.0163(8) 0.0000 -0.0020(8) 0.0000
F3 0.0300(7) 0.0200(5) 0.0515(10) 0.0002(5) 0.0118(7) -0.0159(6)
H1 0.030(2) 0.066(3) 0.063(3) 0.000 -0.014(2) 0.000
H2 0.054(3) 0.084(4) 0.063(4) 0.000 0.035(3) 0.000
H3 0.045(2) 0.074(3) 0.142(5) -0.015(2) 0.017(2) -0.072(3)
H4 0.077(4) 0.084(4) 0.027(2) 0.000 0.015(2) 0.000
H5 0.040(2) 0.081(4) 0.065(3) 0.000 -0.021(2) 0.000
H6 0.106(4) 0.066(2) 0.057(2) -0.053(3) -0.004(2) 0.001(2)

loop_
_atom_site_label
_atom_site_fract_x
_atom_site_fract_y
_atom_site_fract_z
_atom_site_U_iso_or_equiv
_atom_site_thermal_displace_type
_atom_site_calc_flag
_atom_site_calc_attached_atom
_atom_site_type_symbol
N1 0.1850(2) 0.2500 0.09900(10) ? Uani ? ? N
N2 0.4610(2) 0.2500 0.80440(10) ? Uani ? ? N
Be 0.2505(2) 0.2500 0.41840(10) ? Uani ? ? Be
F1 0.0531(3) 0.2500 0.3817(3) ? Uani ? ? F
F2 0.2747(3) 0.2500 0.5639(2) ? Uani ? ? F
F3 0.3354(2) 0.0348(3) 0.3638(2) ? Uani ? ? F
H1 0.3137(7) 0.2500 0.1244(6) ? Uani ? ? H
H2 0.0996(9) 0.2500 0.1711(7) ? Uani ? ? H
H3 0.1639(6) 0.1137(9) 0.0497(7) ? Uani ? ? H
H4 0.4897(10) 0.2500 0.7106(5) ? Uani ? ? H
H5 0.5686(7) 0.2500 0.8596(7) ? Uani ? ? H
H6 0.3854(8) 0.1174(8) 0.8238(4) ? Uani ? ? H

loop_
_atom_type_symbol
_atom_type_description
_atom_type_scat_source
H -3.7406 International_Tables_Vol_C
Be 7.79 International_Tables_Vol_C
N 9.36 International_Tables_Vol_C
F 5.654 International_Tables_Vol_C

loop_
_geom_angle_atom_site_label_1
_geom_angle_atom_site_label_2
_geom_angle_atom_site_label_3
_geom_angle
_geom_angle_publ_flag
H1 N1 H2 115.4(6) no
H1 N1 H3 107.4(3) no
H2 N1 H3 107.3(4) no
H4 N2 H5 112.8(6) no
H4 N2 H6 108.9(4) no
H5 N2 H6 110.7(4) no
F1 Be F2 111.3(2) no
F1 Be F3 108.20(10) no
F2 Be F3 108.60(10) no

loop_
_geom_bond_atom_site_label_1
_geom_bond_atom_site_label_2
_geom_bond_distance
_geom_bond_publ_flag
N1 H1 1.004(5) no
N1 H2 .988(7) no
N1 H3 .964(6) no
N2 H4 1.000(5) no
N2 H5 .993(6) no
N2 H6 .985(6) no
Be F1 1.535(3) no
Be F2 1.524(3) no
Be F3 1.526(2) no

loop_
_geom_hbond_atom_site_label_D
_geom_hbond_atom_site_label_H
_geom_hbond_atom_site_label_A
_geom_hbond_site_symmetry_A
_geom_hbond_distance_DH
_geom_hbond_distance_HA
_geom_hbond_distance_DA
_geom_hbond_angle_DHA
_geom_hbond_publ_flag
N1 H1 F1 2_555 1.004(5) 1.804(6) 2.779(2) 162.7(6) yes
N2 H5 F2 8_556 .993(6) 1.744(6) 2.731(3) 171.9(6) yes
N2 H6 F3 4_555 .986(5) 1.933(6) 2.857(2) 155.0(5) yes
